data_4302763
loop_
_publ_author_name
'Cheng-Ling Pan'
'Wan Chen'
'Shuyan Song'
'Hongjie Zhang'
'Xingwei Li'

_publ_section_title
;
Stabilization of Imidosamarium(III) Cubane by Amidinates
;
_journal_name_full 'Inorganic Chemistry'
_journal_page_first 6344
_journal_page_last 6346
_journal_paper_doi 10.1021/ic900808f
_journal_volume 48
_journal_year 2009
_chemical_formula_moiety 'C52 H78 I2 Li2 N4 O3 Si Sm'
_chemical_formula_sum 'C52 H78 I2 Li2 N4 O3 Si Sm'
_chemical_formula_weight 1253.30
_chemical_melting_point ?
_chemical_name_systematic
; 
 ? 
;
_space_group_IT_number 9
_symmetry_cell_setting monoclinic
_symmetry_space_group_name_Hall 'C -2yc'
_symmetry_space_group_name_H-M 'C 1 c 1'
_atom_sites_solution_hydrogens geom
_atom_sites_solution_primary direct
_atom_sites_solution_secondary difmap
_audit_creation_method SHELXL-97
_cell_angle_alpha 90.00
_cell_angle_beta 108.5790(10)
_cell_angle_gamma 90.00
_cell_formula_units_Z 4
_cell_length_a 10.2825(6)
_cell_length_b 38.257(2)
_cell_length_c 15.3925(8)
_cell_measurement_temperature 173(2)
_cell_measurement_theta_max 25.98
_cell_measurement_theta_min 1.06
_cell_volume 5739.5(5)
_computing_cell_refinement 'Bruker SMART'
_computing_data_collection 'Bruker SMART'
_computing_data_reduction 'Bruker SAINT software (Bruker, 1999)'
_computing_molecular_graphics 'SHELXTL-PLUS (Sheldrick, 1990)'
_computing_publication_material SHELXL-97
_computing_structure_refinement 'SHELXL-97 (Sheldrick, 1997)'
_computing_structure_solution 'SHELXS-97 (Sheldrick, 1990)'
_diffrn_ambient_temperature 273(2)
_diffrn_measured_fraction_theta_full 0.996
_diffrn_measured_fraction_theta_max 0.996
_diffrn_measurement_device_type 'Bruker SMART APEX CCD'
_diffrn_measurement_method '\w scan'
_diffrn_radiation_monochromator graphite
_diffrn_radiation_source 'fine-focus sealed tube'
_diffrn_radiation_type MoK\a
_diffrn_radiation_wavelength 0.71073
_diffrn_reflns_av_R_equivalents 0.0406
_diffrn_reflns_av_sigmaI/netI 0.0737
_diffrn_reflns_limit_h_max 12
_diffrn_reflns_limit_h_min -12
_diffrn_reflns_limit_k_max 45
_diffrn_reflns_limit_k_min -46
_diffrn_reflns_limit_l_max 18
_diffrn_reflns_limit_l_min -17
_diffrn_reflns_number 15802
_diffrn_reflns_theta_full 25.98
_diffrn_reflns_theta_max 25.98
_diffrn_reflns_theta_min 1.06
_diffrn_standards_decay_% 0
_diffrn_standards_interval_count 0
_diffrn_standards_interval_time .
_diffrn_standards_number 0
_exptl_absorpt_coefficient_mu 2.160
_exptl_absorpt_correction_T_max 0.5634
_exptl_absorpt_correction_T_min 0.4114
_exptl_absorpt_correction_type empirical
_exptl_absorpt_process_details SADABS
_exptl_crystal_colour Black
_exptl_crystal_density_diffrn 1.450
_exptl_crystal_density_meas ?
_exptl_crystal_density_method 'not measured'
_exptl_crystal_description Block
_exptl_crystal_F_000 2520
_exptl_crystal_size_max 0.50
_exptl_crystal_size_mid 0.40
_exptl_crystal_size_min 0.30
_refine_diff_density_max 1.058
_refine_diff_density_min -0.494
_refine_diff_density_rms 0.120
_refine_ls_abs_structure_details 'Flack H D (1983), Acta Cryst. A39, 876-881'
_refine_ls_abs_structure_Flack 0.355
_refine_ls_extinction_method none
_refine_ls_goodness_of_fit_ref 1.015
_refine_ls_hydrogen_treatment constr
_refine_ls_matrix_type full
_refine_ls_number_parameters 586
_refine_ls_number_reflns 8601
_refine_ls_number_restraints 2
_refine_ls_restrained_S_all 1.015
_refine_ls_R_factor_all 0.0545
_refine_ls_R_factor_gt 0.0421
_refine_ls_shift/su_max 0.001
_refine_ls_shift/su_mean 0.000
_refine_ls_structure_factor_coef Fsqd
_refine_ls_weighting_details 'calc w=1/[\s^2^(Fo^2^)+(0.0407P)^2^+7.6260P] where P=(Fo^2^+2Fc^2^)/3'
_refine_ls_weighting_scheme calc
_refine_ls_wR_factor_gt 0.0857
_refine_ls_wR_factor_ref 0.0972
_reflns_number_gt 7367
_reflns_number_total 8601
_reflns_threshold_expression >2sigma(I)
_cod_data_source_file ic900808f_si_002_1.cif
_cod_data_source_block 1
_cod_depositor_comments
;
The following automatic conversions were performed:
'_symmetry_cell_setting' value 'Monoclinic' changed to 'monoclinic'
according to '/home/saulius/struct/CIF-dictionaries/cif_core.dic'
dictionary named 'cif_core.dic' version 2.4.1 from
2010-06-29.

'_refine_ls_hydrogen_treatment' value 'Constr' changed to
'constr' according to '/home/saulius/struct/CIF-dictionaries/cif_core.dic'
dictionary named 'cif_core.dic' version 2.4.1 from 2010-06-29.

Automatic conversion script
Id: cif_fix_enum 1527 2010-12-29 10:47:43Z saulius 

The following automatic conversions were performed:

'_chemical_melting_point' value 'not measured' was changed to '?' -
the value is undefined or not given.

Automatic conversion script
Id: cif_fix_values 1646 2011-03-28 12:23:43Z adriana 

The following automatic conversions were performed:

'_exptl_crystal_density_meas' value 'None' was changed to '?' - the
value is perceived as not measured.

Automatic conversion script
Id: cif_fix_values 3008 2015-01-20 13:52:24Z robertas 
;
_cod_original_sg_symbol_H-M 'C c'
_cod_database_code 4302763

loop_
_symmetry_equiv_pos_as_xyz
'x, y, z'
'x, -y, z+1/2'
'x+1/2, y+1/2, z'
'x+1/2, -y+1/2, z+1/2'

loop_
_atom_site_label
_atom_site_type_symbol
_atom_site_fract_x
_atom_site_fract_y
_atom_site_fract_z
_atom_site_U_iso_or_equiv
_atom_site_adp_type
_atom_site_occupancy
_atom_site_symmetry_multiplicity
_atom_site_calc_flag
_atom_site_refinement_flags
_atom_site_disorder_assembly
_atom_site_disorder_group
Sm1 Sm 0.89147(3) 0.360774(10) 1.37407(3) 0.02193(10) Uani 1 1 d . . .
I1 I 0.77827(6) 0.426557(16) 1.45653(4) 0.03846(16) Uani 1 1 d . . .
I2 I 0.90552(6) 0.301598(16) 1.52188(4) 0.03806(16) Uani 1 1 d . . .
Si1 Si 1.1888(2) 0.37208(6) 1.33853(15) 0.0203(5) Uani 1 1 d . . .
Li1 Li 1.0462(15) 0.4398(4) 1.4522(11) 0.036(4) Uani 1 1 d . . .
Li2 Li 0.8139(15) 0.3311(4) 0.9956(10) 0.038(4) Uani 1 1 d . . .
O1 O 1.0265(7) 0.48234(17) 1.3821(5) 0.0480(18) Uani 1 1 d . . .
O2 O 0.6441(6) 0.34520(16) 0.9059(4) 0.0348(14) Uani 1 1 d . . .
O3 O 0.8819(7) 0.29513(17) 0.9334(4) 0.0403(16) Uani 1 1 d . . .
N1 N 1.1960(6) 0.42263(17) 1.5578(4) 0.0195(14) Uani 1 1 d . . .
N2 N 1.1375(7) 0.38934(17) 1.4268(4) 0.0211(14) Uani 1 1 d . . .
N3 N 1.0290(6) 0.36253(17) 1.2616(4) 0.0210(14) Uani 1 1 d . . .
N4 N 0.8704(7) 0.34034(17) 1.1266(4) 0.0237(15) Uani 1 1 d . . .
C1 C 1.2709(9) 0.4287(2) 1.6511(6) 0.029(2) Uani 1 1 d . . .
C2 C 1.2306(9) 0.4128(2) 1.7210(6) 0.0273(19) Uani 1 1 d . . .
C3 C 1.2973(9) 0.4229(3) 1.8114(6) 0.034(2) Uani 1 1 d . . .
H3A H 1.2722 0.4122 1.8595 0.041 Uiso 1 1 calc R . .
C4 C 1.3992(9) 0.4483(3) 1.8329(7) 0.040(2) Uani 1 1 d . . .
H4A H 1.4424 0.4549 1.8949 0.048 Uiso 1 1 calc R . .
C5 C 1.4374(10) 0.4638(3) 1.7644(6) 0.036(2) Uani 1 1 d . . .
H5A H 1.5075 0.4810 1.7793 0.044 Uiso 1 1 calc R . .
C6 C 1.3753(9) 0.4546(2) 1.6748(6) 0.032(2) Uani 1 1 d . . .
C7 C 1.1157(9) 0.3865(2) 1.6991(6) 0.031(2) Uani 1 1 d . . .
H7A H 1.0896 0.3807 1.6325 0.038 Uiso 1 1 calc R . .
C8 C 0.9889(10) 0.4023(3) 1.7183(8) 0.050(3) Uani 1 1 d . . .
H8A H 0.9612 0.4239 1.6826 0.076 Uiso 1 1 calc R . .
H8B H 1.0120 0.4077 1.7837 0.076 Uiso 1 1 calc R . .
H8C H 0.9132 0.3855 1.7006 0.076 Uiso 1 1 calc R . .
C9 C 1.1578(11) 0.3529(3) 1.7540(7) 0.046(3) Uani 1 1 d . . .
H9A H 1.2381 0.3429 1.7419 0.069 Uiso 1 1 calc R . .
H9B H 1.0818 0.3361 1.7357 0.069 Uiso 1 1 calc R . .
H9C H 1.1805 0.3580 1.8195 0.069 Uiso 1 1 calc R . .
C10 C 1.4141(10) 0.4745(3) 1.6008(7) 0.042(2) Uani 1 1 d . . .
H10A H 1.3760 0.4611 1.5423 0.050 Uiso 1 1 calc R . .
C11 C 1.3470(12) 0.5100(3) 1.5858(8) 0.057(3) Uani 1 1 d . . .
H11A H 1.2479 0.5073 1.5732 0.086 Uiso 1 1 calc R . .
H11B H 1.3643 0.5214 1.5336 0.086 Uiso 1 1 calc R . .
H11C H 1.3851 0.5243 1.6409 0.086 Uiso 1 1 calc R . .
C12 C 1.5695(11) 0.4769(3) 1.6206(9) 0.061(3) Uani 1 1 d . . .
H12A H 1.6092 0.4534 1.6299 0.092 Uiso 1 1 calc R . .
H12B H 1.6099 0.4909 1.6760 0.092 Uiso 1 1 calc R . .
H12C H 1.5888 0.4880 1.5686 0.092 Uiso 1 1 calc R . .
C13 C 0.7737(8) 0.3415(2) 1.1753(5) 0.0229(18) Uani 1 1 d . . .
C14 C 0.7075(8) 0.3735(2) 1.1815(6) 0.0254(18) Uani 1 1 d . . .
C15 C 0.6146(9) 0.3746(3) 1.2302(6) 0.031(2) Uani 1 1 d . . .
H15A H 0.5642 0.3967 1.2325 0.038 Uiso 1 1 calc R . .
C16 C 0.5916(8) 0.3450(2) 1.2763(6) 0.030(2) Uani 1 1 d . . .
H16A H 0.5238 0.3459 1.3106 0.035 Uiso 1 1 calc R . .
C17 C 0.6521(9) 0.3137(2) 1.2666(6) 0.030(2) Uani 1 1 d . . .
H17A H 0.6305 0.2933 1.2943 0.036 Uiso 1 1 calc R . .
C18 C 0.7453(8) 0.3113(2) 1.2165(6) 0.0253(18) Uani 1 1 d . . .
C19 C 0.7306(9) 0.4062(2) 1.1322(6) 0.030(2) Uani 1 1 d . . .
H19A H 0.8020 0.4005 1.1030 0.036 Uiso 1 1 calc R . .
C20 C 0.6035(10) 0.4176(3) 1.0567(7) 0.041(2) Uani 1 1 d . . .
H20A H 0.5696 0.3981 1.0140 0.062 Uiso 1 1 calc R . .
H20B H 0.6259 0.4374 1.0237 0.062 Uiso 1 1 calc R . .
H20C H 0.5326 0.4246 1.0832 0.062 Uiso 1 1 calc R . .
C21 C 0.7855(11) 0.4364(3) 1.1979(7) 0.047(3) Uani 1 1 d . . .
H21A H 0.8687 0.4289 1.2462 0.071 Uiso 1 1 calc R . .
H21B H 0.7160 0.4435 1.2256 0.071 Uiso 1 1 calc R . .
H21C H 0.8072 0.4561 1.1644 0.071 Uiso 1 1 calc R . .
C22 C 0.8109(8) 0.2762(2) 1.2074(6) 0.0272(19) Uani 1 1 d . . .
H22A H 0.8156 0.2750 1.1436 0.033 Uiso 1 1 calc R . .
C23 C 0.9594(9) 0.2733(2) 1.2729(7) 0.034(2) Uani 1 1 d . . .
H23A H 1.0127 0.2934 1.2639 0.051 Uiso 1 1 calc R . .
H23B H 1.0011 0.2517 1.2602 0.051 Uiso 1 1 calc R . .
H23C H 0.9587 0.2730 1.3365 0.051 Uiso 1 1 calc R . .
C24 C 0.7302(11) 0.2444(2) 1.2203(8) 0.048(3) Uani 1 1 d . . .
H24A H 0.6358 0.2460 1.1786 0.072 Uiso 1 1 calc R . .
H24B H 0.7294 0.2437 1.2837 0.072 Uiso 1 1 calc R . .
H24C H 0.7733 0.2232 1.2068 0.072 Uiso 1 1 calc R . .
C25 C 1.2214(8) 0.3959(2) 1.5126(5) 0.0216(17) Uani 1 1 d . . .
C26 C 1.3444(8) 0.3728(2) 1.5519(5) 0.0231(18) Uani 1 1 d . . .
C27 C 1.4755(8) 0.3828(2) 1.5527(6) 0.0281(19) Uani 1 1 d . . .
H27A H 1.4898 0.4059 1.5351 0.034 Uiso 1 1 calc R . .
C28 C 1.5852(9) 0.3597(3) 1.5788(6) 0.037(2) Uani 1 1 d . . .
H28A H 1.6733 0.3669 1.5781 0.045 Uiso 1 1 calc R . .
C29 C 1.5663(10) 0.3265(3) 1.6054(6) 0.037(2) Uani 1 1 d . . .
H29A H 1.6410 0.3106 1.6219 0.045 Uiso 1 1 calc R . .
C30 C 1.4378(9) 0.3160(2) 1.6087(6) 0.033(2) Uani 1 1 d . . .
H30A H 1.4260 0.2931 1.6291 0.040 Uiso 1 1 calc R . .
C31 C 1.3277(9) 0.3389(2) 1.5821(5) 0.0245(18) Uani 1 1 d . . .
H31A H 1.2404 0.3316 1.5842 0.029 Uiso 1 1 calc R . .
C32 C 1.2882(8) 0.3305(2) 1.3651(6) 0.0283(19) Uani 1 1 d . . .
H32A H 1.3767 0.3336 1.3547 0.043 Uiso 1 1 calc R . .
H32B H 1.2365 0.3118 1.3252 0.043 Uiso 1 1 calc R . .
H32C H 1.3037 0.3241 1.4293 0.043 Uiso 1 1 calc R . .
C33 C 1.2956(9) 0.4045(2) 1.3003(6) 0.032(2) Uani 1 1 d . . .
H33A H 1.3829 0.3937 1.3024 0.048 Uiso 1 1 calc R . .
H33B H 1.3132 0.4249 1.3411 0.048 Uiso 1 1 calc R . .
H33C H 1.2465 0.4120 1.2375 0.048 Uiso 1 1 calc R . .
C34 C 0.9944(8) 0.35193(19) 1.1751(5) 0.0210(17) Uani 1 1 d . . .
C35 C 1.0954(8) 0.3538(2) 1.1225(5) 0.0237(18) Uani 1 1 d . . .
C36 C 1.1079(11) 0.3838(3) 1.0784(7) 0.042(2) Uani 1 1 d . . .
H36A H 1.0492 0.4031 1.0781 0.050 Uiso 1 1 calc R . .
C37 C 1.2065(12) 0.3868(3) 1.0334(8) 0.056(3) Uani 1 1 d . . .
H37A H 1.2176 0.4081 1.0050 0.067 Uiso 1 1 calc R . .
C38 C 1.2859(12) 0.3586(4) 1.0309(8) 0.059(3) Uani 1 1 d . . .
H38A H 1.3521 0.3603 0.9998 0.071 Uiso 1 1 calc R . .
C39 C 1.2720(10) 0.3275(4) 1.0729(8) 0.055(3) Uani 1 1 d . . .
H39A H 1.3271 0.3079 1.0700 0.066 Uiso 1 1 calc R . .
C40 C 1.1767(10) 0.3252(3) 1.1194(6) 0.037(2) Uani 1 1 d . . .
H40A H 1.1671 0.3040 1.1491 0.044 Uiso 1 1 calc R . .
C41 C 0.9194(12) 0.5076(3) 1.3791(9) 0.061(3) Uani 1 1 d . . .
H41A H 0.8290 0.4958 1.3571 0.073 Uiso 1 1 calc R . .
H41B H 0.9203 0.5263 1.3349 0.073 Uiso 1 1 calc R . .
C42 C 0.9370(17) 0.5232(4) 1.4692(12) 0.096(5) Uani 1 1 d . . .
H42A H 0.8625 0.5399 1.4642 0.143 Uiso 1 1 calc R . .
H42B H 1.0253 0.5355 1.4905 0.143 Uiso 1 1 calc R . .
H42C H 0.9350 0.5048 1.5130 0.143 Uiso 1 1 calc R . .
C43 C 1.1330(12) 0.4953(3) 1.3490(8) 0.052(3) Uani 1 1 d . . .
H43A H 1.2159 0.4806 1.3730 0.063 Uiso 1 1 calc R . .
H43B H 1.1572 0.5195 1.3716 0.063 Uiso 1 1 calc R . .
C44 C 1.0874(13) 0.4951(3) 1.2458(8) 0.062(3) Uani 1 1 d . . .
H44A H 1.1621 0.5037 1.2247 0.093 Uiso 1 1 calc R . .
H44B H 1.0072 0.5104 1.2220 0.093 Uiso 1 1 calc R . .
H44C H 1.0632 0.4713 1.2234 0.093 Uiso 1 1 calc R . .
C45 C 0.5248(10) 0.3231(3) 0.8884(7) 0.044(3) Uani 1 1 d . . .
H45A H 0.5069 0.3111 0.8287 0.053 Uiso 1 1 calc R . .
H45B H 0.4435 0.3374 0.8859 0.053 Uiso 1 1 calc R . .
C46 C 0.5503(10) 0.2965(3) 0.9642(7) 0.049(3) Uani 1 1 d . . .
H46A H 0.4697 0.2813 0.9529 0.073 Uiso 1 1 calc R . .
H46B H 0.5673 0.3085 1.0230 0.073 Uiso 1 1 calc R . .
H46C H 0.6304 0.2823 0.9660 0.073 Uiso 1 1 calc R . .
C47 C 0.6252(12) 0.3715(3) 0.8363(7) 0.048(3) Uani 1 1 d . . .
H47A H 0.5430 0.3857 0.8323 0.058 Uiso 1 1 calc R . .
H47B H 0.6115 0.3604 0.7760 0.058 Uiso 1 1 calc R . .
C48 C 0.7487(14) 0.3942(3) 0.8604(9) 0.066(4) Uani 1 1 d . . .
H48A H 0.7376 0.4121 0.8130 0.099 Uiso 1 1 calc R . .
H48B H 0.8298 0.3799 0.8647 0.099 Uiso 1 1 calc R . .
H48C H 0.7604 0.4056 0.9195 0.099 Uiso 1 1 calc R . .
C49 C 0.9428(11) 0.2623(3) 0.9693(7) 0.047(3) Uani 1 1 d . . .
H49A H 0.8712 0.2451 0.9704 0.056 Uiso 1 1 calc R . .
H49B H 1.0065 0.2652 1.0325 0.056 Uiso 1 1 calc R . .
C50 C 1.0159(16) 0.2507(4) 0.9086(12) 0.090(5) Uani 1 1 d . . .
H50A H 1.0265 0.2250 0.9099 0.108 Uiso 1 1 calc R . .
H50B H 1.1074 0.2619 0.9237 0.108 Uiso 1 1 calc R . .
C51 C 0.9148(16) 0.2640(4) 0.8122(10) 0.077(4) Uani 1 1 d . . .
H51A H 0.9636 0.2671 0.7668 0.092 Uiso 1 1 calc R . .
H51B H 0.8367 0.2478 0.7873 0.092 Uiso 1 1 calc R . .
C52 C 0.8698(16) 0.2975(3) 0.8384(8) 0.070(4) Uani 1 1 d . . .
H52A H 0.9280 0.3167 0.8283 0.083 Uiso 1 1 calc R . .
H52B H 0.7735 0.3022 0.8012 0.083 Uiso 1 1 calc R . .

loop_
_atom_site_aniso_label
_atom_site_aniso_U_11
_atom_site_aniso_U_22
_atom_site_aniso_U_33
_atom_site_aniso_U_23
_atom_site_aniso_U_13
_atom_site_aniso_U_12
Sm1 0.01889(18) 0.0265(2) 0.0228(2) -0.0005(2) 0.01004(15) -0.0014(2)
I1 0.0361(3) 0.0379(3) 0.0503(4) -0.0050(3) 0.0263(3) 0.0031(3)
I2 0.0395(4) 0.0404(4) 0.0354(4) 0.0095(3) 0.0134(3) 0.0029(3)
Si1 0.0160(10) 0.0280(12) 0.0170(11) -0.0023(9) 0.0055(9) -0.0003(9)
Li1 0.033(8) 0.015(7) 0.051(10) 0.004(7) 0.002(7) 0.002(6)
Li2 0.027(8) 0.049(10) 0.030(9) -0.005(7) 0.001(7) 0.006(7)
O1 0.052(4) 0.036(4) 0.065(5) 0.014(3) 0.030(4) 0.000(3)
O2 0.030(3) 0.039(4) 0.029(3) -0.003(3) 0.001(3) 0.006(3)
O3 0.052(4) 0.035(4) 0.034(4) 0.001(3) 0.012(3) 0.014(3)
N1 0.018(3) 0.025(4) 0.016(3) 0.005(3) 0.007(3) 0.007(3)
N2 0.026(3) 0.023(4) 0.017(4) 0.001(3) 0.010(3) 0.003(3)
N3 0.018(3) 0.026(4) 0.019(3) -0.001(3) 0.006(3) 0.002(3)
N4 0.022(3) 0.028(4) 0.018(4) 0.001(3) 0.003(3) -0.001(3)
C1 0.027(4) 0.035(5) 0.024(5) -0.007(4) 0.006(4) 0.009(4)
C2 0.030(5) 0.025(5) 0.028(5) 0.000(4) 0.010(4) 0.011(4)
C3 0.037(5) 0.045(6) 0.021(5) 0.005(4) 0.012(4) 0.016(4)
C4 0.035(5) 0.041(6) 0.034(5) -0.003(4) -0.002(4) 0.007(5)
C5 0.035(5) 0.045(6) 0.027(5) -0.005(4) 0.006(4) 0.000(5)
C6 0.030(5) 0.039(5) 0.025(5) -0.011(4) 0.004(4) 0.001(4)
C7 0.027(5) 0.047(6) 0.020(5) 0.003(4) 0.007(4) -0.003(4)
C8 0.038(6) 0.065(8) 0.055(7) 0.004(6) 0.024(5) 0.007(5)
C9 0.047(6) 0.055(7) 0.030(5) 0.003(5) 0.004(5) -0.008(5)
C10 0.039(6) 0.047(6) 0.038(6) -0.016(5) 0.011(5) -0.014(5)
C11 0.066(8) 0.040(6) 0.062(8) 0.003(5) 0.016(6) -0.007(6)
C12 0.053(7) 0.067(8) 0.077(9) -0.025(7) 0.039(7) -0.031(6)
C13 0.017(4) 0.036(5) 0.012(4) -0.002(3) 0.000(3) -0.007(3)
C14 0.015(4) 0.037(5) 0.021(4) 0.000(4) 0.001(3) 0.000(3)
C15 0.024(4) 0.041(5) 0.029(5) -0.002(4) 0.006(4) 0.002(4)
C16 0.015(4) 0.043(6) 0.032(5) 0.003(4) 0.010(4) 0.000(4)
C17 0.026(4) 0.039(5) 0.024(5) -0.003(4) 0.009(4) -0.014(4)
C18 0.028(4) 0.023(4) 0.026(5) -0.005(3) 0.009(4) -0.004(4)
C19 0.028(5) 0.033(5) 0.030(5) 0.005(4) 0.010(4) 0.012(4)
C20 0.047(6) 0.033(6) 0.039(6) 0.003(4) 0.007(5) 0.000(5)
C21 0.046(6) 0.043(6) 0.044(6) 0.012(5) 0.001(5) -0.011(5)
C22 0.033(5) 0.026(5) 0.024(5) -0.004(3) 0.010(4) -0.008(4)
C23 0.040(5) 0.017(4) 0.042(6) -0.003(4) 0.009(4) 0.000(4)
C24 0.050(6) 0.028(5) 0.070(8) -0.011(5) 0.023(6) -0.014(5)
C25 0.017(4) 0.022(4) 0.028(5) 0.005(3) 0.011(4) -0.004(3)
C26 0.024(4) 0.025(4) 0.018(4) -0.006(3) 0.003(3) -0.001(3)
C27 0.022(4) 0.034(5) 0.026(5) -0.002(4) 0.005(4) -0.004(4)
C28 0.023(4) 0.058(7) 0.031(5) -0.003(5) 0.008(4) -0.002(5)
C29 0.033(5) 0.057(7) 0.017(5) 0.000(4) 0.002(4) 0.013(5)
C30 0.042(5) 0.035(5) 0.025(5) 0.005(4) 0.012(4) 0.003(4)
C31 0.029(4) 0.034(5) 0.013(4) -0.001(3) 0.011(3) -0.003(4)
C32 0.025(4) 0.030(5) 0.030(5) -0.007(4) 0.007(4) 0.008(4)
C33 0.029(5) 0.040(6) 0.029(5) 0.001(4) 0.011(4) -0.008(4)
C34 0.024(4) 0.017(4) 0.022(4) 0.005(3) 0.007(3) 0.005(3)
C35 0.014(4) 0.035(5) 0.021(4) -0.003(4) 0.005(3) 0.000(3)
C36 0.052(6) 0.040(6) 0.046(6) 0.007(5) 0.032(5) -0.001(5)
C37 0.064(7) 0.073(8) 0.044(7) 0.012(6) 0.037(6) -0.010(7)
C38 0.047(7) 0.094(10) 0.043(7) -0.005(7) 0.025(6) -0.010(7)
C39 0.032(6) 0.092(10) 0.047(7) -0.022(6) 0.020(5) 0.011(6)
C40 0.035(5) 0.049(6) 0.027(5) -0.002(4) 0.010(4) 0.011(5)
C41 0.068(9) 0.041(6) 0.063(8) 0.019(6) 0.008(7) 0.020(6)
C42 0.107(12) 0.056(9) 0.121(14) -0.019(8) 0.031(10) 0.037(9)
C43 0.059(7) 0.049(7) 0.057(7) -0.003(5) 0.029(6) -0.026(6)
C44 0.073(8) 0.062(8) 0.048(7) 0.005(6) 0.016(6) -0.021(7)
C45 0.038(6) 0.053(7) 0.039(6) -0.005(5) 0.009(5) -0.001(5)
C46 0.038(6) 0.056(7) 0.049(7) -0.016(5) 0.010(5) -0.021(5)
C47 0.066(7) 0.040(6) 0.035(6) 0.007(5) 0.012(5) 0.022(5)
C48 0.094(10) 0.050(7) 0.069(9) 0.006(6) 0.047(8) -0.005(7)
C49 0.057(7) 0.048(7) 0.030(6) -0.007(5) 0.006(5) 0.010(5)
C50 0.095(11) 0.071(9) 0.131(15) -0.013(9) 0.075(11) 0.018(9)
C51 0.106(12) 0.081(10) 0.064(9) -0.004(7) 0.057(9) 0.018(9)
C52 0.106(11) 0.067(8) 0.049(7) 0.005(6) 0.045(8) 0.038(8)

loop_
_atom_type_symbol
_atom_type_description
_atom_type_scat_dispersion_real
_atom_type_scat_dispersion_imag
_atom_type_scat_source
C C 0.0033 0.0016 'International Tables Vol C Tables 4.2.6.8 and 6.1.1.4'
H H 0.0000 0.0000 'International Tables Vol C Tables 4.2.6.8 and 6.1.1.4'
N N 0.0061 0.0033 'International Tables Vol C Tables 4.2.6.8 and 6.1.1.4'
O O 0.0106 0.0060 'International Tables Vol C Tables 4.2.6.8 and 6.1.1.4'
Si Si 0.0817 0.0704 'International Tables Vol C Tables 4.2.6.8 and 6.1.1.4'
I I -0.4742 1.8119 'International Tables Vol C Tables 4.2.6.8 and 6.1.1.4'
Sm Sm -0.1638 3.4418 'International Tables Vol C Tables 4.2.6.8 and 6.1.1.4'
Li Li -0.0003 0.0001 'International Tables Vol C Tables 4.2.6.8 and 6.1.1.4'

loop_
_geom_angle_atom_site_label_1
_geom_angle_atom_site_label_2
_geom_angle_atom_site_label_3
_geom_angle
_geom_angle_site_symmetry_1
_geom_angle_site_symmetry_3
_geom_angle_publ_flag
N3 Sm1 N2 60.97(19) . . ?
N3 Sm1 C13 56.5(2) . . ?
N2 Sm1 C13 116.8(2) . . ?
N3 Sm1 C14 68.8(2) . . ?
N2 Sm1 C14 118.5(2) . . ?
C13 Sm1 C14 27.3(2) . . ?
N3 Sm1 C16 111.3(2) . . ?
N2 Sm1 C16 163.9(2) . . ?
C13 Sm1 C16 55.2(2) . . ?
C14 Sm1 C16 47.2(2) . . ?
N3 Sm1 C15 95.4(2) . . ?
N2 Sm1 C15 137.4(2) . . ?
C13 Sm1 C15 47.2(2) . . ?
C14 Sm1 C15 26.6(2) . . ?
C16 Sm1 C15 26.5(2) . . ?
N3 Sm1 C18 73.7(2) . . ?
N2 Sm1 C18 132.9(2) . . ?
C13 Sm1 C18 26.6(2) . . ?
C14 Sm1 C18 47.4(2) . . ?
C16 Sm1 C18 47.1(2) . . ?
C15 Sm1 C18 54.7(2) . . ?
N3 Sm1 I2 126.38(14) . . ?
N2 Sm1 I2 104.74(14) . . ?
C13 Sm1 I2 117.80(16) . . ?
C14 Sm1 I2 133.76(16) . . ?
C16 Sm1 I2 91.19(17) . . ?
C15 Sm1 I2 117.53(18) . . ?
C18 Sm1 I2 91.43(16) . . ?
N3 Sm1 I1 126.61(15) . . ?
N2 Sm1 I1 89.23(14) . . ?
C13 Sm1 I1 121.17(16) . . ?
C14 Sm1 I1 94.03(16) . . ?
C16 Sm1 I1 84.98(17) . . ?
C15 Sm1 I1 77.18(18) . . ?
C18 Sm1 I1 130.60(15) . . ?
I2 Sm1 I1 102.44(2) . . ?
N3 Sm1 Si1 31.21(14) . . ?
N2 Sm1 Si1 31.56(14) . . ?
C13 Sm1 Si1 87.55(15) . . ?
C14 Sm1 Si1 98.07(16) . . ?
C16 Sm1 Si1 142.50(17) . . ?
C15 Sm1 Si1 123.89(17) . . ?
C18 Sm1 Si1 101.33(16) . . ?
I2 Sm1 Si1 112.24(4) . . ?
I1 Sm1 Si1 115.83(4) . . ?
N3 Sm1 Li1 85.4(3) . . ?
N2 Sm1 Li1 40.4(3) . . ?
C13 Sm1 Li1 124.2(3) . . ?
C14 Sm1 Li1 106.1(3) . . ?
C16 Sm1 Li1 129.1(3) . . ?
C15 Sm1 Li1 108.8(3) . . ?
C18 Sm1 Li1 150.8(3) . . ?
I2 Sm1 Li1 117.6(3) . . ?
I1 Sm1 Li1 50.1(3) . . ?
Si1 Sm1 Li1 66.1(3) . . ?
Li1 I1 Sm1 69.6(3) . . ?
N3 Si1 N2 99.0(3) . . ?
N3 Si1 C32 107.7(4) . . ?
N2 Si1 C32 115.8(4) . . ?
N3 Si1 C33 116.7(4) . . ?
N2 Si1 C33 110.4(4) . . ?
C32 Si1 C33 107.4(4) . . ?
N3 Si1 Sm1 50.1(2) . . ?
N2 Si1 Sm1 52.6(2) . . ?
C32 Si1 Sm1 108.9(3) . . ?
C33 Si1 Sm1 143.7(3) . . ?
O1 Li1 N1 131.4(8) . . ?
O1 Li1 N2 127.3(9) . . ?
N1 Li1 N2 66.0(5) . . ?
O1 Li1 C25 137.1(8) . . ?
N1 Li1 C25 32.6(3) . . ?
N2 Li1 C25 33.4(3) . . ?
O1 Li1 I1 103.6(6) . . ?
N1 Li1 I1 115.8(7) . . ?
N2 Li1 I1 108.4(5) . . ?
C25 Li1 I1 118.6(6) . . ?
O1 Li1 Sm1 126.2(7) . . ?
N1 Li1 Sm1 98.5(5) . . ?
N2 Li1 Sm1 49.8(3) . . ?
C25 Li1 Sm1 74.3(4) . . ?
I1 Li1 Sm1 60.4(3) . . ?
O2 Li2 O3 103.5(8) . . ?
O2 Li2 N4 126.5(9) . . ?
O3 Li2 N4 127.5(9) . . ?
C43 O1 C41 114.5(8) . . ?
C43 O1 Li1 122.4(8) . . ?
C41 O1 Li1 121.4(8) . . ?
C47 O2 C45 111.5(7) . . ?
C47 O2 Li2 127.4(8) . . ?
C45 O2 Li2 119.5(8) . . ?
C52 O3 C49 109.5(8) . . ?
C52 O3 Li2 122.3(8) . . ?
C49 O3 Li2 128.0(7) . . ?
C25 N1 C1 122.2(7) . . ?
C25 N1 Li1 93.3(7) . . ?
C1 N1 Li1 144.5(7) . . ?
C25 N2 Si1 125.3(5) . . ?
C25 N2 Li1 80.8(6) . . ?
Si1 N2 Li1 135.6(5) . . ?
C25 N2 Sm1 129.0(5) . . ?
Si1 N2 Sm1 95.9(3) . . ?
Li1 N2 Sm1 89.8(4) . . ?
C34 N3 Si1 130.0(5) . . ?
C34 N3 Sm1 129.9(5) . . ?
Si1 N3 Sm1 98.7(3) . . ?
C34 N4 C13 113.5(6) . . ?
C34 N4 Li2 123.9(7) . . ?
C13 N4 Li2 121.6(7) . . ?
C2 C1 N1 120.4(8) . . ?
C2 C1 C6 119.2(8) . . ?
N1 C1 C6 119.9(8) . . ?
C3 C2 C1 118.1(8) . . ?
C3 C2 C7 120.7(8) . . ?
C1 C2 C7 121.2(8) . . ?
C4 C3 C2 121.7(9) . . ?
C4 C3 H3A 119.1 . . ?
C2 C3 H3A 119.1 . . ?
C5 C4 C3 119.9(9) . . ?
C5 C4 H4A 120.1 . . ?
C3 C4 H4A 120.1 . . ?
C6 C5 C4 120.6(10) . . ?
C6 C5 H5A 119.7 . . ?
C4 C5 H5A 119.7 . . ?
C5 C6 C1 120.6(9) . . ?
C5 C6 C10 118.4(9) . . ?
C1 C6 C10 120.8(8) . . ?
C2 C7 C9 112.1(7) . . ?
C2 C7 C8 110.2(8) . . ?
C9 C7 C8 109.4(8) . . ?
C2 C7 H7A 108.4 . . ?
C9 C7 H7A 108.4 . . ?
C8 C7 H7A 108.4 . . ?
C7 C8 H8A 109.5 . . ?
C7 C8 H8B 109.5 . . ?
H8A C8 H8B 109.5 . . ?
C7 C8 H8C 109.5 . . ?
H8A C8 H8C 109.5 . . ?
H8B C8 H8C 109.5 . . ?
C7 C9 H9A 109.5 . . ?
C7 C9 H9B 109.5 . . ?
H9A C9 H9B 109.5 . . ?
C7 C9 H9C 109.5 . . ?
H9A C9 H9C 109.5 . . ?
H9B C9 H9C 109.5 . . ?
C11 C10 C6 110.3(8) . . ?
C11 C10 C12 112.0(9) . . ?
C6 C10 C12 112.7(9) . . ?
C11 C10 H10A 107.2 . . ?
C6 C10 H10A 107.2 . . ?
C12 C10 H10A 107.2 . . ?
C10 C11 H11A 109.5 . . ?
C10 C11 H11B 109.5 . . ?
H11A C11 H11B 109.5 . . ?
C10 C11 H11C 109.5 . . ?
H11A C11 H11C 109.5 . . ?
H11B C11 H11C 109.5 . . ?
C10 C12 H12A 109.5 . . ?
C10 C12 H12B 109.5 . . ?
H12A C12 H12B 109.5 . . ?
C10 C12 H12C 109.5 . . ?
H12A C12 H12C 109.5 . . ?
H12B C12 H12C 109.5 . . ?
C18 C13 C14 120.7(7) . . ?
C18 C13 N4 119.7(7) . . ?
C14 C13 N4 119.6(7) . . ?
C18 C13 Sm1 79.3(5) . . ?
C14 C13 Sm1 76.5(5) . . ?
N4 C13 Sm1 115.0(5) . . ?
C15 C14 C13 119.3(8) . . ?
C15 C14 C19 119.1(8) . . ?
C13 C14 C19 121.5(7) . . ?
C15 C14 Sm1 78.3(5) . . ?
C13 C14 Sm1 76.2(4) . . ?
C19 C14 Sm1 118.4(5) . . ?
C14 C15 C16 120.4(8) . . ?
C14 C15 Sm1 75.1(5) . . ?
C16 C15 Sm1 76.2(5) . . ?
C14 C15 H15A 119.8 . . ?
C16 C15 H15A 119.8 . . ?
Sm1 C15 H15A 119.8 . . ?
C17 C16 C15 119.6(8) . . ?
C17 C16 Sm1 78.7(5) . . ?
C15 C16 Sm1 77.3(5) . . ?
C17 C16 H16A 120.0 . . ?
C15 C16 H16A 120.0 . . ?
Sm1 C16 H16A 120.0 . . ?
C16 C17 C18 121.6(8) . . ?
C16 C17 H17A 119.2 . . ?
C18 C17 H17A 119.2 . . ?
C13 C18 C17 118.1(8) . . ?
C13 C18 C22 121.6(7) . . ?
C17 C18 C22 120.3(7) . . ?
C13 C18 Sm1 74.1(5) . . ?
C17 C18 Sm1 77.0(5) . . ?
C22 C18 Sm1 119.7(5) . . ?
C20 C19 C21 110.0(8) . . ?
C20 C19 C14 112.7(7) . . ?
C21 C19 C14 112.2(7) . . ?
C20 C19 H19A 107.2 . . ?
C21 C19 H19A 107.2 . . ?
C14 C19 H19A 107.2 . . ?
C19 C20 H20A 109.5 . . ?
C19 C20 H20B 109.5 . . ?
H20A C20 H20B 109.5 . . ?
C19 C20 H20C 109.5 . . ?
H20A C20 H20C 109.5 . . ?
H20B C20 H20C 109.5 . . ?
C19 C21 H21A 109.5 . . ?
C19 C21 H21B 109.5 . . ?
H21A C21 H21B 109.5 . . ?
C19 C21 H21C 109.5 . . ?
H21A C21 H21C 109.5 . . ?
H21B C21 H21C 109.5 . . ?
C24 C22 C18 114.5(7) . . ?
C24 C22 C23 109.0(8) . . ?
C18 C22 C23 112.0(7) . . ?
C24 C22 H22A 107.0 . . ?
C18 C22 H22A 107.0 . . ?
C23 C22 H22A 107.0 . . ?
C22 C23 H23A 109.5 . . ?
C22 C23 H23B 109.5 . . ?
H23A C23 H23B 109.5 . . ?
C22 C23 H23C 109.5 . . ?
H23A C23 H23C 109.5 . . ?
H23B C23 H23C 109.5 . . ?
C22 C24 H24A 109.5 . . ?
C22 C24 H24B 109.5 . . ?
H24A C24 H24B 109.5 . . ?
C22 C24 H24C 109.5 . . ?
H24A C24 H24C 109.5 . . ?
H24B C24 H24C 109.5 . . ?
N1 C25 N2 119.5(7) . . ?
N1 C25 C26 122.0(7) . . ?
N2 C25 C26 118.4(7) . . ?
N1 C25 Li1 54.0(5) . . ?
N2 C25 Li1 65.8(6) . . ?
C26 C25 Li1 172.1(6) . . ?
C27 C26 C31 118.0(8) . . ?
C27 C26 C25 121.7(7) . . ?
C31 C26 C25 120.1(7) . . ?
C28 C27 C26 121.3(8) . . ?
C28 C27 H27A 119.4 . . ?
C26 C27 H27A 119.4 . . ?
C29 C28 C27 119.9(8) . . ?
C29 C28 H28A 120.0 . . ?
C27 C28 H28A 120.0 . . ?
C28 C29 C30 120.4(9) . . ?
C28 C29 H29A 119.8 . . ?
C30 C29 H29A 119.8 . . ?
C31 C30 C29 120.0(9) . . ?
C31 C30 H30A 120.0 . . ?
C29 C30 H30A 120.0 . . ?
C30 C31 C26 120.4(8) . . ?
C30 C31 H31A 119.8 . . ?
C26 C31 H31A 119.8 . . ?
Si1 C32 H32A 109.5 . . ?
Si1 C32 H32B 109.5 . . ?
H32A C32 H32B 109.5 . . ?
Si1 C32 H32C 109.5 . . ?
H32A C32 H32C 109.5 . . ?
H32B C32 H32C 109.5 . . ?
Si1 C33 H33A 109.5 . . ?
Si1 C33 H33B 109.5 . . ?
H33A C33 H33B 109.5 . . ?
Si1 C33 H33C 109.5 . . ?
H33A C33 H33C 109.5 . . ?
H33B C33 H33C 109.5 . . ?
N3 C34 N4 124.5(7) . . ?
N3 C34 C35 120.9(7) . . ?
N4 C34 C35 114.5(7) . . ?
C36 C35 C40 119.7(8) . . ?
C36 C35 C34 119.9(8) . . ?
C40 C35 C34 120.5(8) . . ?
C35 C36 C37 120.7(10) . . ?
C35 C36 H36A 119.6 . . ?
C37 C36 H36A 119.6 . . ?
C38 C37 C36 119.1(10) . . ?
C38 C37 H37A 120.4 . . ?
C36 C37 H37A 120.4 . . ?
C37 C38 C39 121.0(10) . . ?
C37 C38 H38A 119.5 . . ?
C39 C38 H38A 119.5 . . ?
C38 C39 C40 119.5(11) . . ?
C38 C39 H39A 120.3 . . ?
C40 C39 H39A 120.3 . . ?
C35 C40 C39 120.0(10) . . ?
C35 C40 H40A 120.0 . . ?
C39 C40 H40A 120.0 . . ?
O1 C41 C42 112.1(10) . . ?
O1 C41 H41A 109.2 . . ?
C42 C41 H41A 109.2 . . ?
O1 C41 H41B 109.2 . . ?
C42 C41 H41B 109.2 . . ?
H41A C41 H41B 107.9 . . ?
C41 C42 H42A 109.5 . . ?
C41 C42 H42B 109.5 . . ?
H42A C42 H42B 109.5 . . ?
C41 C42 H42C 109.5 . . ?
H42A C42 H42C 109.5 . . ?
H42B C42 H42C 109.5 . . ?
O1 C43 C44 110.9(9) . . ?
O1 C43 H43A 109.5 . . ?
C44 C43 H43A 109.5 . . ?
O1 C43 H43B 109.5 . . ?
C44 C43 H43B 109.5 . . ?
H43A C43 H43B 108.1 . . ?
C43 C44 H44A 109.5 . . ?
C43 C44 H44B 109.5 . . ?
H44A C44 H44B 109.5 . . ?
C43 C44 H44C 109.5 . . ?
H44A C44 H44C 109.5 . . ?
H44B C44 H44C 109.5 . . ?
O2 C45 C46 108.9(8) . . ?
O2 C45 H45A 109.9 . . ?
C46 C45 H45A 109.9 . . ?
O2 C45 H45B 109.9 . . ?
C46 C45 H45B 109.9 . . ?
H45A C45 H45B 108.3 . . ?
C45 C46 H46A 109.5 . . ?
C45 C46 H46B 109.5 . . ?
H46A C46 H46B 109.5 . . ?
C45 C46 H46C 109.5 . . ?
H46A C46 H46C 109.5 . . ?
H46B C46 H46C 109.5 . . ?
O2 C47 C48 108.7(9) . . ?
O2 C47 H47A 110.0 . . ?
C48 C47 H47A 110.0 . . ?
O2 C47 H47B 110.0 . . ?
C48 C47 H47B 110.0 . . ?
H47A C47 H47B 108.3 . . ?
C47 C48 H48A 109.5 . . ?
C47 C48 H48B 109.5 . . ?
H48A C48 H48B 109.5 . . ?
C47 C48 H48C 109.5 . . ?
H48A C48 H48C 109.5 . . ?
H48B C48 H48C 109.5 . . ?
O3 C49 C50 105.8(10) . . ?
O3 C49 H49A 110.6 . . ?
C50 C49 H49A 110.6 . . ?
O3 C49 H49B 110.6 . . ?
C50 C49 H49B 110.6 . . ?
H49A C49 H49B 108.7 . . ?
C49 C50 C51 100.6(10) . . ?
C49 C50 H50A 111.6 . . ?
C51 C50 H50A 111.6 . . ?
C49 C50 H50B 111.6 . . ?
C51 C50 H50B 111.6 . . ?
H50A C50 H50B 109.4 . . ?
C52 C51 C50 101.1(11) . . ?
C52 C51 H51A 111.6 . . ?
C50 C51 H51A 111.6 . . ?
C52 C51 H51B 111.6 . . ?
C50 C51 H51B 111.6 . . ?
H51A C51 H51B 109.4 . . ?
O3 C52 C51 107.1(10) . . ?
O3 C52 H52A 110.3 . . ?
C51 C52 H52A 110.3 . . ?
O3 C52 H52B 110.3 . . ?
C51 C52 H52B 110.3 . . ?
H52A C52 H52B 108.5 . . ?

loop_
_geom_bond_atom_site_label_1
_geom_bond_atom_site_label_2
_geom_bond_distance
_geom_bond_site_symmetry_2
_geom_bond_publ_flag
Sm1 N3 2.562(6) . ?
Sm1 N2 2.636(7) . ?
Sm1 C13 3.001(8) . ?
Sm1 C14 3.005(8) . ?
Sm1 C16 3.030(8) . ?
Sm1 C15 3.045(9) . ?
Sm1 C18 3.067(8) . ?
Sm1 I2 3.1801(7) . ?
Sm1 I1 3.2001(7) . ?
Sm1 Si1 3.301(2) . ?
Sm1 Li1 3.450(14) . ?
I1 Li1 2.822(16) . ?
Si1 N3 1.731(6) . ?
Si1 N2 1.737(6) . ?
Si1 C32 1.866(8) . ?
Si1 C33 1.872(8) . ?
Li1 O1 1.927(16) . ?
Li1 N1 1.962(16) . ?
Li1 N2 2.236(16) . ?
Li1 C25 2.421(16) . ?
Li2 O2 1.926(16) . ?
Li2 O3 1.929(17) . ?
Li2 N4 1.945(16) . ?
O1 C43 1.436(11) . ?
O1 C41 1.454(12) . ?
O2 C47 1.439(11) . ?
O2 C45 1.442(11) . ?
O3 C52 1.431(12) . ?
O3 C49 1.435(11) . ?
N1 C25 1.308(10) . ?
N1 C1 1.416(10) . ?
N2 C25 1.350(10) . ?
N3 C34 1.327(10) . ?
N4 C34 1.332(10) . ?
N4 C13 1.424(10) . ?
C1 C2 1.410(12) . ?
C1 C6 1.420(12) . ?
C2 C3 1.396(13) . ?
C2 C7 1.504(12) . ?
C3 C4 1.387(13) . ?
C3 H3A 0.9500 . ?
C4 C5 1.372(13) . ?
C4 H4A 0.9500 . ?
C5 C6 1.368(13) . ?
C5 H5A 0.9500 . ?
C6 C10 1.525(14) . ?
C7 C9 1.524(13) . ?
C7 C8 1.549(12) . ?
C7 H7A 1.0000 . ?
C8 H8A 0.9800 . ?
C8 H8B 0.9800 . ?
C8 H8C 0.9800 . ?
C9 H9A 0.9800 . ?
C9 H9B 0.9800 . ?
C9 H9C 0.9800 . ?
C10 C11 1.507(14) . ?
C10 C12 1.531(14) . ?
C10 H10A 1.0000 . ?
C11 H11A 0.9800 . ?
C11 H11B 0.9800 . ?
C11 H11C 0.9800 . ?
C12 H12A 0.9800 . ?
C12 H12B 0.9800 . ?
C12 H12C 0.9800 . ?
C13 C18 1.396(11) . ?
C13 C14 1.416(12) . ?
C14 C15 1.391(12) . ?
C14 C19 1.522(12) . ?
C15 C16 1.394(12) . ?
C15 H15A 1.0000 . ?
C16 C17 1.380(12) . ?
C16 H16A 1.0000 . ?
C17 C18 1.410(11) . ?
C17 H17A 0.9500 . ?
C18 C22 1.529(11) . ?
C19 C20 1.510(13) . ?
C19 C21 1.519(14) . ?
C19 H19A 1.0000 . ?
C20 H20A 0.9800 . ?
C20 H20B 0.9800 . ?
C20 H20C 0.9800 . ?
C21 H21A 0.9800 . ?
C21 H21B 0.9800 . ?
C21 H21C 0.9800 . ?
C22 C24 1.518(12) . ?
C22 C23 1.543(12) . ?
C22 H22A 1.0000 . ?
C23 H23A 0.9800 . ?
C23 H23B 0.9800 . ?
C23 H23C 0.9800 . ?
C24 H24A 0.9800 . ?
C24 H24B 0.9800 . ?
C24 H24C 0.9800 . ?
C25 C26 1.505(11) . ?
C26 C27 1.399(11) . ?
C26 C31 1.406(11) . ?
C27 C28 1.389(12) . ?
C27 H27A 0.9500 . ?
C28 C29 1.365(14) . ?
C28 H28A 0.9500 . ?
C29 C30 1.398(13) . ?
C29 H29A 0.9500 . ?
C30 C31 1.386(12) . ?
C30 H30A 0.9500 . ?
C31 H31A 0.9500 . ?
C32 H32A 0.9800 . ?
C32 H32B 0.9800 . ?
C32 H32C 0.9800 . ?
C33 H33A 0.9800 . ?
C33 H33B 0.9800 . ?
C33 H33C 0.9800 . ?
C34 C35 1.507(11) . ?
C35 C36 1.362(12) . ?
C35 C40 1.387(12) . ?
C36 C37 1.403(13) . ?
C36 H36A 0.9500 . ?
C37 C38 1.359(16) . ?
C37 H37A 0.9500 . ?
C38 C39 1.383(17) . ?
C38 H38A 0.9500 . ?
C39 C40 1.388(13) . ?
C39 H39A 0.9500 . ?
C40 H40A 0.9500 . ?
C41 C42 1.469(19) . ?
C41 H41A 0.9900 . ?
C41 H41B 0.9900 . ?
C42 H42A 0.9800 . ?
C42 H42B 0.9800 . ?
C42 H42C 0.9800 . ?
C43 C44 1.507(15) . ?
C43 H43A 0.9900 . ?
C43 H43B 0.9900 . ?
C44 H44A 0.9800 . ?
C44 H44B 0.9800 . ?
C44 H44C 0.9800 . ?
C45 C46 1.508(15) . ?
C45 H45A 0.9900 . ?
C45 H45B 0.9900 . ?
C46 H46A 0.9800 . ?
C46 H46B 0.9800 . ?
C46 H46C 0.9800 . ?
C47 C48 1.484(16) . ?
C47 H47A 0.9900 . ?
C47 H47B 0.9900 . ?
C48 H48A 0.9800 . ?
C48 H48B 0.9800 . ?
C48 H48C 0.9800 . ?
C49 C50 1.443(15) . ?
C49 H49A 0.9900 . ?
C49 H49B 0.9900 . ?
C50 C51 1.60(2) . ?
C50 H50A 0.9900 . ?
C50 H50B 0.9900 . ?
C51 C52 1.461(16) . ?
C51 H51A 0.9900 . ?
C51 H51B 0.9900 . ?
C52 H52A 0.9900 . ?
C52 H52B 0.9900 . ?

loop_
_geom_torsion_atom_site_label_1
_geom_torsion_atom_site_label_2
_geom_torsion_atom_site_label_3
_geom_torsion_atom_site_label_4
_geom_torsion
_geom_torsion_site_symmetry_1
_geom_torsion_site_symmetry_2
_geom_torsion_site_symmetry_3
_geom_torsion_site_symmetry_4
_geom_torsion_publ_flag
N3 Sm1 I1 Li1 -41.3(4) . . . . ?
N2 Sm1 I1 Li1 10.8(4) . . . . ?
C13 Sm1 I1 Li1 -110.5(4) . . . . ?
C14 Sm1 I1 Li1 -107.7(4) . . . . ?
C16 Sm1 I1 Li1 -154.1(4) . . . . ?
C15 Sm1 I1 Li1 -128.4(4) . . . . ?
C18 Sm1 I1 Li1 -141.4(4) . . . . ?
I2 Sm1 I1 Li1 115.8(3) . . . . ?
Si1 Sm1 I1 Li1 -6.8(3) . . . . ?
N2 Sm1 Si1 N3 -153.9(4) . . . . ?
C13 Sm1 Si1 N3 5.0(3) . . . . ?
C14 Sm1 Si1 N3 -20.2(3) . . . . ?
C16 Sm1 Si1 N3 -0.6(4) . . . . ?
C15 Sm1 Si1 N3 -27.0(4) . . . . ?
C18 Sm1 Si1 N3 27.9(3) . . . . ?
I2 Sm1 Si1 N3 124.2(3) . . . . ?
I1 Sm1 Si1 N3 -118.7(3) . . . . ?
Li1 Sm1 Si1 N3 -124.3(4) . . . . ?
N3 Sm1 Si1 N2 153.9(4) . . . . ?
C13 Sm1 Si1 N2 158.9(3) . . . . ?
C14 Sm1 Si1 N2 133.7(3) . . . . ?
C16 Sm1 Si1 N2 153.3(4) . . . . ?
C15 Sm1 Si1 N2 126.9(3) . . . . ?
C18 Sm1 Si1 N2 -178.2(3) . . . . ?
I2 Sm1 Si1 N2 -81.9(3) . . . . ?
I1 Sm1 Si1 N2 35.2(3) . . . . ?
Li1 Sm1 Si1 N2 29.6(4) . . . . ?
N3 Sm1 Si1 C32 -97.6(4) . . . . ?
N2 Sm1 Si1 C32 108.5(4) . . . . ?
C13 Sm1 Si1 C32 -92.6(3) . . . . ?
C14 Sm1 Si1 C32 -117.8(3) . . . . ?
C16 Sm1 Si1 C32 -98.2(4) . . . . ?
C15 Sm1 Si1 C32 -124.7(4) . . . . ?
C18 Sm1 Si1 C32 -69.7(3) . . . . ?
I2 Sm1 Si1 C32 26.5(3) . . . . ?
I1 Sm1 Si1 C32 143.7(3) . . . . ?
Li1 Sm1 Si1 C32 138.1(4) . . . . ?
N3 Sm1 Si1 C33 81.4(6) . . . . ?
N2 Sm1 Si1 C33 -72.5(6) . . . . ?
C13 Sm1 Si1 C33 86.4(5) . . . . ?
C14 Sm1 Si1 C33 61.2(5) . . . . ?
C16 Sm1 Si1 C33 80.8(6) . . . . ?
C15 Sm1 Si1 C33 54.4(5) . . . . ?
C18 Sm1 Si1 C33 109.3(5) . . . . ?
I2 Sm1 Si1 C33 -154.4(5) . . . . ?
I1 Sm1 Si1 C33 -37.3(5) . . . . ?
Li1 Sm1 Si1 C33 -42.9(6) . . . . ?
Sm1 I1 Li1 O1 124.1(7) . . . . ?
Sm1 I1 Li1 N1 -85.1(6) . . . . ?
Sm1 I1 Li1 N2 -13.5(5) . . . . ?
Sm1 I1 Li1 C25 -48.4(6) . . . . ?
N3 Sm1 Li1 O1 62.5(8) . . . . ?
N2 Sm1 Li1 O1 111.4(10) . . . . ?
C13 Sm1 Li1 O1 18.9(10) . . . . ?
C14 Sm1 Li1 O1 -3.9(9) . . . . ?
C16 Sm1 Li1 O1 -51.4(10) . . . . ?
C15 Sm1 Li1 O1 -31.6(9) . . . . ?
C18 Sm1 Li1 O1 18.6(13) . . . . ?
I2 Sm1 Li1 O1 -168.5(7) . . . . ?
I1 Sm1 Li1 O1 -85.4(8) . . . . ?
Si1 Sm1 Li1 O1 87.9(8) . . . . ?
N3 Sm1 Li1 N1 -97.2(6) . . . . ?
N2 Sm1 Li1 N1 -48.3(5) . . . . ?
C13 Sm1 Li1 N1 -140.8(5) . . . . ?
C14 Sm1 Li1 N1 -163.6(5) . . . . ?
C16 Sm1 Li1 N1 149.0(4) . . . . ?
C15 Sm1 Li1 N1 168.7(5) . . . . ?
C18 Sm1 Li1 N1 -141.1(5) . . . . ?
I2 Sm1 Li1 N1 31.9(7) . . . . ?
I1 Sm1 Li1 N1 114.9(7) . . . . ?
Si1 Sm1 Li1 N1 -71.7(5) . . . . ?
N3 Sm1 Li1 N2 -48.9(4) . . . . ?
C13 Sm1 Li1 N2 -92.5(4) . . . . ?
C14 Sm1 Li1 N2 -115.3(4) . . . . ?
C16 Sm1 Li1 N2 -162.8(3) . . . . ?
C15 Sm1 Li1 N2 -143.1(4) . . . . ?
C18 Sm1 Li1 N2 -92.9(6) . . . . ?
I2 Sm1 Li1 N2 80.1(4) . . . . ?
I1 Sm1 Li1 N2 163.2(6) . . . . ?
Si1 Sm1 Li1 N2 -23.5(3) . . . . ?
N3 Sm1 Li1 C25 -75.0(4) . . . . ?
N2 Sm1 Li1 C25 -26.1(3) . . . . ?
C13 Sm1 Li1 C25 -118.6(4) . . . . ?
C14 Sm1 Li1 C25 -141.4(4) . . . . ?
C16 Sm1 Li1 C25 171.1(3) . . . . ?
C15 Sm1 Li1 C25 -169.2(4) . . . . ?
C18 Sm1 Li1 C25 -119.0(5) . . . . ?
I2 Sm1 Li1 C25 54.0(5) . . . . ?
I1 Sm1 Li1 C25 137.0(6) . . . . ?
Si1 Sm1 Li1 C25 -49.6(3) . . . . ?
N3 Sm1 Li1 I1 147.9(3) . . . . ?
N2 Sm1 Li1 I1 -163.2(6) . . . . ?
C13 Sm1 Li1 I1 104.3(3) . . . . ?
C14 Sm1 Li1 I1 81.5(3) . . . . ?
C16 Sm1 Li1 I1 34.1(5) . . . . ?
C15 Sm1 Li1 I1 53.8(3) . . . . ?
C18 Sm1 Li1 I1 104.0(6) . . . . ?
I2 Sm1 Li1 I1 -83.0(3) . . . . ?
Si1 Sm1 Li1 I1 173.4(3) . . . . ?
N1 Li1 O1 C43 47.2(16) . . . . ?
N2 Li1 O1 C43 -42.1(14) . . . . ?
C25 Li1 O1 C43 1.7(17) . . . . ?
I1 Li1 O1 C43 -168.6(7) . . . . ?
Sm1 Li1 O1 C43 -105.5(10) . . . . ?
N1 Li1 O1 C41 -117.1(12) . . . . ?
N2 Li1 O1 C41 153.6(9) . . . . ?
C25 Li1 O1 C41 -162.6(11) . . . . ?
I1 Li1 O1 C41 27.1(11) . . . . ?
Sm1 Li1 O1 C41 90.2(11) . . . . ?
O3 Li2 O2 C47 -88.0(11) . . . . ?
N4 Li2 O2 C47 109.0(12) . . . . ?
O3 Li2 O2 C45 76.0(10) . . . . ?
N4 Li2 O2 C45 -86.9(12) . . . . ?
O2 Li2 O3 C52 39.0(13) . . . . ?
N4 Li2 O3 C52 -158.3(11) . . . . ?
O2 Li2 O3 C49 -137.3(9) . . . . ?
N4 Li2 O3 C49 25.5(17) . . . . ?
O1 Li1 N1 C25 -115.8(12) . . . . ?
N2 Li1 N1 C25 3.7(5) . . . . ?
I1 Li1 N1 C25 103.4(7) . . . . ?
Sm1 Li1 N1 C25 42.3(6) . . . . ?
O1 Li1 N1 C1 65.1(18) . . . . ?
N2 Li1 N1 C1 -175.5(11) . . . . ?
C25 Li1 N1 C1 -179.1(14) . . . . ?
I1 Li1 N1 C1 -75.7(13) . . . . ?
Sm1 Li1 N1 C1 -136.8(10) . . . . ?
N3 Si1 N2 C25 168.0(6) . . . . ?
C32 Si1 N2 C25 53.3(7) . . . . ?
C33 Si1 N2 C25 -69.0(7) . . . . ?
Sm1 Si1 N2 C25 148.0(7) . . . . ?
N3 Si1 N2 Li1 -75.7(8) . . . . ?
C32 Si1 N2 Li1 169.5(7) . . . . ?
C33 Si1 N2 Li1 47.2(8) . . . . ?
Sm1 Si1 N2 Li1 -95.7(7) . . . . ?
N3 Si1 N2 Sm1 20.0(3) . . . . ?
C32 Si1 N2 Sm1 -94.8(4) . . . . ?
C33 Si1 N2 Sm1 142.9(3) . . . . ?
O1 Li1 N2 C25 121.2(10) . . . . ?
N1 Li1 N2 C25 -3.6(5) . . . . ?
I1 Li1 N2 C25 -114.3(7) . . . . ?
Sm1 Li1 N2 C25 -129.7(5) . . . . ?
O1 Li1 N2 Si1 -10.9(14) . . . . ?
N1 Li1 N2 Si1 -135.7(6) . . . . ?
C25 Li1 N2 Si1 -132.1(8) . . . . ?
I1 Li1 N2 Si1 113.6(7) . . . . ?
Sm1 Li1 N2 Si1 98.2(7) . . . . ?
O1 Li1 N2 Sm1 -109.1(9) . . . . ?
N1 Li1 N2 Sm1 126.1(4) . . . . ?
C25 Li1 N2 Sm1 129.7(5) . . . . ?
I1 Li1 N2 Sm1 15.4(5) . . . . ?
N3 Sm1 N2 C25 -161.3(7) . . . . ?
C13 Sm1 N2 C25 -169.9(6) . . . . ?
C14 Sm1 N2 C25 159.3(6) . . . . ?
C16 Sm1 N2 C25 133.9(8) . . . . ?
C15 Sm1 N2 C25 135.1(6) . . . . ?
C18 Sm1 N2 C25 -143.8(6) . . . . ?
I2 Sm1 N2 C25 -37.5(6) . . . . ?
I1 Sm1 N2 C25 65.1(6) . . . . ?
Si1 Sm1 N2 C25 -146.2(8) . . . . ?
Li1 Sm1 N2 C25 78.0(8) . . . . ?
N3 Sm1 N2 Si1 -15.1(2) . . . . ?
C13 Sm1 N2 Si1 -23.7(4) . . . . ?
C14 Sm1 N2 Si1 -54.5(3) . . . . ?
C16 Sm1 N2 Si1 -79.9(8) . . . . ?
C15 Sm1 N2 Si1 -78.7(4) . . . . ?
C18 Sm1 N2 Si1 2.4(4) . . . . ?
I2 Sm1 N2 Si1 108.6(2) . . . . ?
I1 Sm1 N2 Si1 -148.7(2) . . . . ?
Li1 Sm1 N2 Si1 -135.9(5) . . . . ?
N3 Sm1 N2 Li1 120.8(5) . . . . ?
C13 Sm1 N2 Li1 112.1(5) . . . . ?
C14 Sm1 N2 Li1 81.3(5) . . . . ?
C16 Sm1 N2 Li1 55.9(9) . . . . ?
C15 Sm1 N2 Li1 57.1(6) . . . . ?
C18 Sm1 N2 Li1 138.3(5) . . . . ?
I2 Sm1 N2 Li1 -115.5(4) . . . . ?
I1 Sm1 N2 Li1 -12.8(4) . . . . ?
Si1 Sm1 N2 Li1 135.9(5) . . . . ?
N2 Si1 N3 C34 172.0(7) . . . . ?
C32 Si1 N3 C34 -67.1(8) . . . . ?
C33 Si1 N3 C34 53.7(8) . . . . ?
Sm1 Si1 N3 C34 -167.3(8) . . . . ?
N2 Si1 N3 Sm1 -20.7(3) . . . . ?
C32 Si1 N3 Sm1 100.1(3) . . . . ?
C33 Si1 N3 Sm1 -139.0(4) . . . . ?
N2 Sm1 N3 C34 -177.4(7) . . . . ?
C13 Sm1 N3 C34 -6.7(6) . . . . ?
C14 Sm1 N3 C34 -34.2(6) . . . . ?
C16 Sm1 N3 C34 -13.1(7) . . . . ?
C15 Sm1 N3 C34 -35.0(7) . . . . ?
C18 Sm1 N3 C34 15.8(6) . . . . ?
I2 Sm1 N3 C34 95.3(6) . . . . ?
I1 Sm1 N3 C34 -113.0(6) . . . . ?
Si1 Sm1 N3 C34 167.3(8) . . . . ?
Li1 Sm1 N3 C34 -143.5(7) . . . . ?
N2 Sm1 N3 Si1 15.3(2) . . . . ?
C13 Sm1 N3 Si1 -174.0(4) . . . . ?
C14 Sm1 N3 Si1 158.5(3) . . . . ?
C16 Sm1 N3 Si1 179.6(3) . . . . ?
C15 Sm1 N3 Si1 157.7(3) . . . . ?
C18 Sm1 N3 Si1 -151.5(3) . . . . ?
I2 Sm1 N3 Si1 -72.0(3) . . . . ?
I1 Sm1 N3 Si1 79.7(3) . . . . ?
Li1 Sm1 N3 Si1 49.2(3) . . . . ?
O2 Li2 N4 C34 -134.1(10) . . . . ?
O3 Li2 N4 C34 67.0(14) . . . . ?
O2 Li2 N4 C13 33.8(15) . . . . ?
O3 Li2 N4 C13 -125.2(10) . . . . ?
C25 N1 C1 C2 -86.6(10) . . . . ?
Li1 N1 C1 C2 92.4(14) . . . . ?
C25 N1 C1 C6 102.1(9) . . . . ?
Li1 N1 C1 C6 -79.0(14) . . . . ?
N1 C1 C2 C3 -172.3(7) . . . . ?
C6 C1 C2 C3 -0.9(12) . . . . ?
N1 C1 C2 C7 5.5(12) . . . . ?
C6 C1 C2 C7 176.9(8) . . . . ?
C1 C2 C3 C4 0.8(13) . . . . ?
C7 C2 C3 C4 -177.0(8) . . . . ?
C2 C3 C4 C5 -0.6(14) . . . . ?
C3 C4 C5 C6 0.4(14) . . . . ?
C4 C5 C6 C1 -0.4(14) . . . . ?
C4 C5 C6 C10 175.6(9) . . . . ?
C2 C1 C6 C5 0.7(13) . . . . ?
N1 C1 C6 C5 172.2(8) . . . . ?
C2 C1 C6 C10 -175.2(8) . . . . ?
N1 C1 C6 C10 -3.7(12) . . . . ?
C3 C2 C7 C9 -53.8(11) . . . . ?
C1 C2 C7 C9 128.5(9) . . . . ?
C3 C2 C7 C8 68.3(10) . . . . ?
C1 C2 C7 C8 -109.5(9) . . . . ?
C5 C6 C10 C11 -76.1(11) . . . . ?
C1 C6 C10 C11 99.9(10) . . . . ?
C5 C6 C10 C12 49.9(12) . . . . ?
C1 C6 C10 C12 -134.1(9) . . . . ?
C34 N4 C13 C18 -99.1(9) . . . . ?
Li2 N4 C13 C18 91.9(10) . . . . ?
C34 N4 C13 C14 80.9(9) . . . . ?
Li2 N4 C13 C14 -88.2(10) . . . . ?
C34 N4 C13 Sm1 -7.3(8) . . . . ?
Li2 N4 C13 Sm1 -176.4(7) . . . . ?
N3 Sm1 C13 C18 124.8(5) . . . . ?
N2 Sm1 C13 C18 133.8(4) . . . . ?
C14 Sm1 C13 C18 -125.4(7) . . . . ?
C16 Sm1 C13 C18 -62.5(5) . . . . ?
C15 Sm1 C13 C18 -95.2(5) . . . . ?
I2 Sm1 C13 C18 7.7(5) . . . . ?
I1 Sm1 C13 C18 -119.4(4) . . . . ?
Si1 Sm1 C13 C18 121.7(5) . . . . ?
Li1 Sm1 C13 C18 -179.6(5) . . . . ?
N3 Sm1 C13 C14 -109.8(5) . . . . ?
N2 Sm1 C13 C14 -100.8(5) . . . . ?
C16 Sm1 C13 C14 62.9(5) . . . . ?
C15 Sm1 C13 C14 30.2(4) . . . . ?
C18 Sm1 C13 C14 125.4(7) . . . . ?
I2 Sm1 C13 C14 133.1(4) . . . . ?
I1 Sm1 C13 C14 6.0(5) . . . . ?
Si1 Sm1 C13 C14 -112.9(4) . . . . ?
Li1 Sm1 C13 C14 -54.3(6) . . . . ?
N3 Sm1 C13 N4 6.9(5) . . . . ?
N2 Sm1 C13 N4 15.9(6) . . . . ?
C14 Sm1 C13 N4 116.7(8) . . . . ?
C16 Sm1 C13 N4 179.6(7) . . . . ?
C15 Sm1 C13 N4 146.8(7) . . . . ?
C18 Sm1 C13 N4 -117.9(8) . . . . ?
I2 Sm1 C13 N4 -110.2(5) . . . . ?
I1 Sm1 C13 N4 122.7(5) . . . . ?
Si1 Sm1 C13 N4 3.7(5) . . . . ?
Li1 Sm1 C13 N4 62.4(7) . . . . ?
C18 C13 C14 C15 0.8(12) . . . . ?
N4 C13 C14 C15 -179.1(7) . . . . ?
Sm1 C13 C14 C15 -67.8(7) . . . . ?
C18 C13 C14 C19 -176.3(7) . . . . ?
N4 C13 C14 C19 3.8(11) . . . . ?
Sm1 C13 C14 C19 115.1(7) . . . . ?
C18 C13 C14 Sm1 68.7(7) . . . . ?
N4 C13 C14 Sm1 -111.3(7) . . . . ?
N3 Sm1 C14 C15 -178.3(6) . . . . ?
N2 Sm1 C14 C15 -141.7(5) . . . . ?
C13 Sm1 C14 C15 124.5(8) . . . . ?
C16 Sm1 C14 C15 29.0(5) . . . . ?
C18 Sm1 C14 C15 94.8(6) . . . . ?
I2 Sm1 C14 C15 61.1(6) . . . . ?
I1 Sm1 C14 C15 -50.4(5) . . . . ?
Si1 Sm1 C14 C15 -167.2(5) . . . . ?
Li1 Sm1 C14 C15 -99.9(6) . . . . ?
N3 Sm1 C14 C13 57.3(4) . . . . ?
N2 Sm1 C14 C13 93.8(5) . . . . ?
C16 Sm1 C14 C13 -95.5(5) . . . . ?
C15 Sm1 C14 C13 -124.5(8) . . . . ?
C18 Sm1 C14 C13 -29.7(4) . . . . ?
I2 Sm1 C14 C13 -63.4(5) . . . . ?
I1 Sm1 C14 C13 -174.9(4) . . . . ?
Si1 Sm1 C14 C13 68.3(5) . . . . ?
Li1 Sm1 C14 C13 135.7(5) . . . . ?
N3 Sm1 C14 C19 -61.3(6) . . . . ?
N2 Sm1 C14 C19 -24.8(6) . . . . ?
C13 Sm1 C14 C19 -118.6(8) . . . . ?
C16 Sm1 C14 C19 145.9(7) . . . . ?
C15 Sm1 C14 C19 116.9(9) . . . . ?
C18 Sm1 C14 C19 -148.3(7) . . . . ?
I2 Sm1 C14 C19 178.0(5) . . . . ?
I1 Sm1 C14 C19 66.5(6) . . . . ?
Si1 Sm1 C14 C19 -50.3(6) . . . . ?
Li1 Sm1 C14 C19 17.0(7) . . . . ?
C13 C14 C15 C16 3.0(12) . . . . ?
C19 C14 C15 C16 -179.8(8) . . . . ?
Sm1 C14 C15 C16 -63.7(8) . . . . ?
C13 C14 C15 Sm1 66.7(7) . . . . ?
C19 C14 C15 Sm1 -116.1(7) . . . . ?
N3 Sm1 C15 C14 1.6(5) . . . . ?
N2 Sm1 C15 C14 53.5(7) . . . . ?
C13 Sm1 C15 C14 -31.0(5) . . . . ?
C16 Sm1 C15 C14 -127.3(8) . . . . ?
C18 Sm1 C15 C14 -64.0(5) . . . . ?
I2 Sm1 C15 C14 -134.5(5) . . . . ?
I1 Sm1 C15 C14 128.0(5) . . . . ?
Si1 Sm1 C15 C14 15.3(6) . . . . ?
Li1 Sm1 C15 C14 88.6(6) . . . . ?
N3 Sm1 C15 C16 128.9(5) . . . . ?
N2 Sm1 C15 C16 -179.2(5) . . . . ?
C13 Sm1 C15 C16 96.3(6) . . . . ?
C14 Sm1 C15 C16 127.3(8) . . . . ?
C18 Sm1 C15 C16 63.2(5) . . . . ?
I2 Sm1 C15 C16 -7.3(6) . . . . ?
I1 Sm1 C15 C16 -104.8(5) . . . . ?
Si1 Sm1 C15 C16 142.6(5) . . . . ?
Li1 Sm1 C15 C16 -144.1(6) . . . . ?
C14 C15 C16 C17 -5.8(13) . . . . ?
Sm1 C15 C16 C17 -69.0(8) . . . . ?
C14 C15 C16 Sm1 63.1(8) . . . . ?
N3 Sm1 C16 C17 67.9(5) . . . . ?
N2 Sm1 C16 C17 126.0(8) . . . . ?
C13 Sm1 C16 C17 61.3(5) . . . . ?
C14 Sm1 C16 C17 95.1(6) . . . . ?
C15 Sm1 C16 C17 124.1(8) . . . . ?
C18 Sm1 C16 C17 28.6(5) . . . . ?
I2 Sm1 C16 C17 -62.3(5) . . . . ?
I1 Sm1 C16 C17 -164.7(5) . . . . ?
Si1 Sm1 C16 C17 68.2(6) . . . . ?
Li1 Sm1 C16 C17 169.8(6) . . . . ?
N3 Sm1 C16 C15 -56.3(6) . . . . ?
N2 Sm1 C16 C15 1.9(11) . . . . ?
C13 Sm1 C16 C15 -62.8(5) . . . . ?
C14 Sm1 C16 C15 -29.0(5) . . . . ?
C18 Sm1 C16 C15 -95.6(6) . . . . ?
I2 Sm1 C16 C15 173.6(5) . . . . ?
I1 Sm1 C16 C15 71.2(5) . . . . ?
Si1 Sm1 C16 C15 -56.0(6) . . . . ?
Li1 Sm1 C16 C15 45.6(7) . . . . ?
C15 C16 C17 C18 4.8(13) . . . . ?
Sm1 C16 C17 C18 -63.4(8) . . . . ?
C14 C13 C18 C17 -1.9(12) . . . . ?
N4 C13 C18 C17 178.1(7) . . . . ?
Sm1 C13 C18 C17 65.3(7) . . . . ?
C14 C13 C18 C22 177.4(7) . . . . ?
N4 C13 C18 C22 -2.7(12) . . . . ?
Sm1 C13 C18 C22 -115.5(7) . . . . ?
C14 C13 C18 Sm1 -67.2(7) . . . . ?
N4 C13 C18 Sm1 112.8(7) . . . . ?
C16 C17 C18 C13 -0.9(12) . . . . ?
C16 C17 C18 C22 179.8(8) . . . . ?
C16 C17 C18 Sm1 62.8(8) . . . . ?
N3 Sm1 C18 C13 -45.5(5) . . . . ?
N2 Sm1 C18 C13 -61.4(6) . . . . ?
C14 Sm1 C18 C13 30.5(4) . . . . ?
C16 Sm1 C18 C13 96.6(5) . . . . ?
C15 Sm1 C18 C13 63.6(5) . . . . ?
I2 Sm1 C18 C13 -173.1(5) . . . . ?
I1 Sm1 C18 C13 79.1(5) . . . . ?
Si1 Sm1 C18 C13 -60.1(5) . . . . ?
Li1 Sm1 C18 C13 0.6(8) . . . . ?
N3 Sm1 C18 C17 -170.1(5) . . . . ?
N2 Sm1 C18 C17 174.0(5) . . . . ?
C13 Sm1 C18 C17 -124.6(8) . . . . ?
C14 Sm1 C18 C17 -94.2(6) . . . . ?
C16 Sm1 C18 C17 -28.1(5) . . . . ?
C15 Sm1 C18 C17 -61.1(5) . . . . ?
I2 Sm1 C18 C17 62.2(5) . . . . ?
I1 Sm1 C18 C17 -45.6(6) . . . . ?
Si1 Sm1 C18 C17 175.2(5) . . . . ?
Li1 Sm1 C18 C17 -124.0(7) . . . . ?
N3 Sm1 C18 C22 72.2(6) . . . . ?
N2 Sm1 C18 C22 56.3(7) . . . . ?
C13 Sm1 C18 C22 117.7(8) . . . . ?
C14 Sm1 C18 C22 148.1(7) . . . . ?
C16 Sm1 C18 C22 -145.8(7) . . . . ?
C15 Sm1 C18 C22 -178.8(7) . . . . ?
I2 Sm1 C18 C22 -55.5(6) . . . . ?
I1 Sm1 C18 C22 -163.3(5) . . . . ?
Si1 Sm1 C18 C22 57.5(6) . . . . ?
Li1 Sm1 C18 C22 118.3(7) . . . . ?
C15 C14 C19 C20 -63.8(11) . . . . ?
C13 C14 C19 C20 113.3(9) . . . . ?
Sm1 C14 C19 C20 -155.9(6) . . . . ?
C15 C14 C19 C21 61.0(10) . . . . ?
C13 C14 C19 C21 -121.9(9) . . . . ?
Sm1 C14 C19 C21 -31.1(9) . . . . ?
C13 C18 C22 C24 -156.0(8) . . . . ?
C17 C18 C22 C24 23.2(12) . . . . ?
Sm1 C18 C22 C24 115.1(7) . . . . ?
C13 C18 C22 C23 79.2(10) . . . . ?
C17 C18 C22 C23 -101.6(9) . . . . ?
Sm1 C18 C22 C23 -9.7(9) . . . . ?
C1 N1 C25 N2 173.0(7) . . . . ?
Li1 N1 C25 N2 -6.4(8) . . . . ?
C1 N1 C25 C26 -8.9(11) . . . . ?
Li1 N1 C25 C26 171.7(8) . . . . ?
C1 N1 C25 Li1 179.4(10) . . . . ?
Si1 N2 C25 N1 146.2(6) . . . . ?
Li1 N2 C25 N1 5.7(8) . . . . ?
Sm1 N2 C25 N1 -76.5(9) . . . . ?
Si1 N2 C25 C26 -32.0(9) . . . . ?
Li1 N2 C25 C26 -172.5(7) . . . . ?
Sm1 N2 C25 C26 105.3(7) . . . . ?
Si1 N2 C25 Li1 140.5(7) . . . . ?
Sm1 N2 C25 Li1 -82.2(6) . . . . ?
O1 Li1 C25 N1 96.9(13) . . . . ?
N2 Li1 C25 N1 -173.9(8) . . . . ?
I1 Li1 C25 N1 -93.9(8) . . . . ?
Sm1 Li1 C25 N1 -136.3(6) . . . . ?
O1 Li1 C25 N2 -89.2(13) . . . . ?
N1 Li1 C25 N2 173.9(8) . . . . ?
I1 Li1 C25 N2 80.1(7) . . . . ?
Sm1 Li1 C25 N2 37.6(4) . . . . ?
O1 Li1 C25 C26 34(6) . . . . ?
N1 Li1 C25 C26 -63(5) . . . . ?
N2 Li1 C25 C26 124(5) . . . . ?
I1 Li1 C25 C26 -156(5) . . . . ?
Sm1 Li1 C25 C26 161(5) . . . . ?
N1 C25 C26 C27 -78.6(10) . . . . ?
N2 C25 C26 C27 99.5(9) . . . . ?
Li1 C25 C26 C27 -21(5) . . . . ?
N1 C25 C26 C31 106.8(9) . . . . ?
N2 C25 C26 C31 -75.1(9) . . . . ?
Li1 C25 C26 C31 165(5) . . . . ?
C31 C26 C27 C28 2.6(13) . . . . ?
C25 C26 C27 C28 -172.1(8) . . . . ?
C26 C27 C28 C29 -0.8(14) . . . . ?
C27 C28 C29 C30 -1.5(14) . . . . ?
C28 C29 C30 C31 2.0(14) . . . . ?
C29 C30 C31 C26 -0.1(12) . . . . ?
C27 C26 C31 C30 -2.1(12) . . . . ?
C25 C26 C31 C30 172.7(7) . . . . ?
Si1 N3 C34 N4 169.4(6) . . . . ?
Sm1 N3 C34 N4 5.9(11) . . . . ?
Si1 N3 C34 C35 -13.3(11) . . . . ?
Sm1 N3 C34 C35 -176.8(5) . . . . ?
C13 N4 C34 N3 2.3(11) . . . . ?
Li2 N4 C34 N3 171.1(8) . . . . ?
C13 N4 C34 C35 -175.1(7) . . . . ?
Li2 N4 C34 C35 -6.4(11) . . . . ?
N3 C34 C35 C36 -86.0(10) . . . . ?
N4 C34 C35 C36 91.5(10) . . . . ?
N3 C34 C35 C40 93.3(10) . . . . ?
N4 C34 C35 C40 -89.1(9) . . . . ?
C40 C35 C36 C37 -2.9(15) . . . . ?
C34 C35 C36 C37 176.4(9) . . . . ?
C35 C36 C37 C38 2.8(17) . . . . ?
C36 C37 C38 C39 -0.8(18) . . . . ?
C37 C38 C39 C40 -0.9(18) . . . . ?
C36 C35 C40 C39 1.2(14) . . . . ?
C34 C35 C40 C39 -178.2(8) . . . . ?
C38 C39 C40 C35 0.7(15) . . . . ?
C43 O1 C41 C42 -100.9(13) . . . . ?
Li1 O1 C41 C42 64.6(14) . . . . ?
C41 O1 C43 C44 -79.4(12) . . . . ?
Li1 O1 C43 C44 115.3(11) . . . . ?
C47 O2 C45 C46 -179.2(8) . . . . ?
Li2 O2 C45 C46 14.4(11) . . . . ?
C45 O2 C47 C48 177.6(8) . . . . ?
Li2 O2 C47 C48 -17.3(13) . . . . ?
C52 O3 C49 C50 22.1(13) . . . . ?
Li2 O3 C49 C50 -161.3(11) . . . . ?
O3 C49 C50 C51 -36.4(13) . . . . ?
C49 C50 C51 C52 38.2(14) . . . . ?
C49 O3 C52 C51 4.4(15) . . . . ?
Li2 O3 C52 C51 -172.5(10) . . . . ?
C50 C51 C52 O3 -25.9(15) . . . . ?
